data_7019566
loop_
_publ_author_name
'Song, Li-Cheng'
'Sun, Xiao-Jing'
'Zhao, Pei-Hua'
'Li, Jia-Peng'
'Song, Hai-Bin'

_publ_section_title
;
 Synthesis, characterization and some properties of mononuclear Ni and
 trinuclear NiFe(2) complexes related to the active site of
 [NiFe]-hydrogenases.
;
_journal_issue 29
_journal_name_full 'Dalton transactions (Cambridge, England : 2003)'
_journal_page_first 8941
_journal_page_last 8950
_journal_paper_doi 10.1039/c2dt30609c
_journal_volume 41
_journal_year 2012
_chemical_formula_moiety 'C18 H16 I2 N2 Ni S2'
_chemical_formula_sum 'C18 H16 I2 N2 Ni S2'
_chemical_formula_weight 636.96
_chemical_name_systematic
;
?
;
_space_group_IT_number 15
_symmetry_cell_setting monoclinic
_symmetry_space_group_name_Hall '-C 2yc'
_symmetry_space_group_name_H-M 'C 1 2/c 1'
_atom_sites_solution_hydrogens geom
_atom_sites_solution_primary direct
_atom_sites_solution_secondary difmap
_audit_creation_method SHELXL-97
_cell_angle_alpha 90.00
_cell_angle_beta 128.341(4)
_cell_angle_gamma 90.00
_cell_formula_units_Z 8
_cell_length_a 17.910(2)
_cell_length_b 19.919(2)
_cell_length_c 14.2714(14)
_cell_measurement_reflns_used 7594
_cell_measurement_temperature 113(2)
_cell_measurement_theta_max 27.9
_cell_measurement_theta_min 1.8
_cell_volume 3993.3(7)
_computing_cell_refinement CrystalClear
_computing_data_collection CrystalClear
_computing_data_reduction CrystalClear
_computing_publication_material 'CrystalStructure 3.8'
_computing_structure_refinement 'SHELXL-97 (Sheldrick, 1997)'
_computing_structure_solution 'SHELXS-97 (Sheldrick, 1990)'
_diffrn_ambient_temperature 113(2)
_diffrn_detector_area_resol_mean 14.63
_diffrn_measured_fraction_theta_full 0.990
_diffrn_measured_fraction_theta_max 0.990
_diffrn_measurement_device_type 'Rigaku Saturn'
_diffrn_measurement_method '\w and \f scans'
_diffrn_radiation_monochromator multilayer
_diffrn_radiation_source 'rotating anode'
_diffrn_radiation_type MoK\a
_diffrn_radiation_wavelength 0.71075
_diffrn_reflns_av_R_equivalents 0.0414
_diffrn_reflns_av_sigmaI/netI 0.0261
_diffrn_reflns_limit_h_max 23
_diffrn_reflns_limit_h_min -23
_diffrn_reflns_limit_k_max 26
_diffrn_reflns_limit_k_min -25
_diffrn_reflns_limit_l_max 18
_diffrn_reflns_limit_l_min -18
_diffrn_reflns_number 18921
_diffrn_reflns_theta_full 27.89
_diffrn_reflns_theta_max 27.89
_diffrn_reflns_theta_min 1.77
_diffrn_standards_decay_% 0
_diffrn_standards_interval_count 0
_diffrn_standards_interval_time 0
_diffrn_standards_number 0
_exptl_absorpt_coefficient_mu 4.277
_exptl_absorpt_correction_T_max 0.4530
_exptl_absorpt_correction_T_min 0.4026
_exptl_absorpt_correction_type multi-scan
_exptl_absorpt_process_details CrystalClear
_exptl_crystal_colour green
_exptl_crystal_density_diffrn 2.119
_exptl_crystal_density_method 'not measured'
_exptl_crystal_description block
_exptl_crystal_F_000 2432
_exptl_crystal_size_max 0.26
_exptl_crystal_size_mid 0.24
_exptl_crystal_size_min 0.22
_refine_diff_density_max 1.488
_refine_diff_density_min -1.982
_refine_diff_density_rms 0.178
_refine_ls_extinction_coef 0.00289(9)
_refine_ls_extinction_expression Fc^*^=kFc[1+0.001xFc^2^\l^3^/sin(2\q)]^-1/4^
_refine_ls_extinction_method SHELXL
_refine_ls_goodness_of_fit_ref 1.210
_refine_ls_hydrogen_treatment constr
_refine_ls_matrix_type full
_refine_ls_number_parameters 227
_refine_ls_number_reflns 4740
_refine_ls_number_restraints 0
_refine_ls_restrained_S_all 1.210
_refine_ls_R_factor_all 0.0343
_refine_ls_R_factor_gt 0.0328
_refine_ls_shift/su_max 0.001
_refine_ls_shift/su_mean 0.000
_refine_ls_structure_factor_coef Fsqd
_refine_ls_weighting_details 'calc w=1/[\s^2^(Fo^2^)+(0.0426P)^2^+8.5885P] where P=(Fo^2^+2Fc^2^)/3'
_refine_ls_weighting_scheme calc
_refine_ls_wR_factor_gt 0.0799
_refine_ls_wR_factor_ref 0.0823
_reflns_number_gt 4582
_reflns_number_total 4740
_reflns_threshold_expression >2sigma(I)
_cod_data_source_file c2dt30609c.txt
_cod_data_source_block 3
_cod_database_code 7019566

loop_
_symmetry_equiv_pos_as_xyz
'x, y, z'
'-x, y, -z+1/2'
'x+1/2, y+1/2, z'
'-x+1/2, y+1/2, -z+1/2'
'-x, -y, -z'
'x, -y, z-1/2'
'-x+1/2, -y+1/2, -z'
'x+1/2, -y+1/2, z-1/2'

loop_
_atom_site_label
_atom_site_type_symbol
_atom_site_fract_x
_atom_site_fract_y
_atom_site_fract_z
_atom_site_U_iso_or_equiv
_atom_site_adp_type
_atom_site_occupancy
_atom_site_symmetry_multiplicity
_atom_site_calc_flag
_atom_site_refinement_flags
I1 I 0.276918(16) 0.539406(11) 0.353180(19) 0.01791(9) Uani 1 1 d .
I2 I 0.172234(16) 0.368206(11) 0.40089(2) 0.02104(9) Uani 1 1 d .
Ni1 Ni 0.26529(3) 0.40268(2) 0.31118(4) 0.01369(11) Uani 1 1 d .
S1 S 0.35187(5) 0.42498(4) 0.23884(7) 0.01394(16) Uani 1 1 d .
S2 S 0.25649(6) 0.28864(4) 0.25506(7) 0.01801(17) Uani 1 1 d .
N1 N 0.14562(19) 0.42102(13) 0.1318(2) 0.0144(5) Uani 1 1 d .
N2 N 0.3934(2) 0.37081(14) 0.4743(3) 0.0182(6) Uani 1 1 d .
C1 C 0.3536(2) 0.34569(17) 0.1808(3) 0.0162(6) Uani 1 1 d .
C2 C 0.3222(2) 0.28721(17) 0.1989(3) 0.0170(6) Uani 1 1 d .
C3 C 0.3346(2) 0.22558(18) 0.1633(3) 0.0219(7) Uani 1 1 d .
H3 H 0.3144 0.1853 0.1769 0.026 Uiso 1 1 calc R
C4 C 0.3765(3) 0.2233(2) 0.1082(3) 0.0274(8) Uani 1 1 d .
H4 H 0.3857 0.1813 0.0852 0.033 Uiso 1 1 calc R
C5 C 0.4050(3) 0.2819(2) 0.0865(3) 0.0249(8) Uani 1 1 d .
H5 H 0.4316 0.2800 0.0460 0.030 Uiso 1 1 calc R
C6 C 0.3949(2) 0.34365(18) 0.1236(3) 0.0178(6) Uani 1 1 d .
H6 H 0.4158 0.3838 0.1103 0.021 Uiso 1 1 calc R
C7 C 0.2573(2) 0.46951(17) 0.1052(3) 0.0170(6) Uani 1 1 d .
H7A H 0.2633 0.5181 0.1235 0.020 Uiso 1 1 calc R
H7B H 0.2653 0.4634 0.0430 0.020 Uiso 1 1 calc R
C8 C 0.1593(2) 0.44669(16) 0.0562(3) 0.0154(6) Uani 1 1 d .
C9 C 0.0841(3) 0.45536(17) -0.0653(3) 0.0193(7) Uani 1 1 d .
H9 H 0.0959 0.4731 -0.1169 0.023 Uiso 1 1 calc R
C10 C -0.0070(3) 0.43815(18) -0.1101(3) 0.0224(7) Uani 1 1 d .
H10 H -0.0588 0.4436 -0.1926 0.027 Uiso 1 1 calc R
C11 C -0.0217(2) 0.41254(17) -0.0320(3) 0.0199(7) Uani 1 1 d .
H11 H -0.0838 0.4007 -0.0598 0.024 Uiso 1 1 calc R
C12 C 0.0565(2) 0.40467(16) 0.0877(3) 0.0177(6) Uani 1 1 d .
H12 H 0.0463 0.3869 0.1407 0.021 Uiso 1 1 calc R
C13 C 0.3404(3) 0.25503(18) 0.4047(3) 0.0235(7) Uani 1 1 d .
H13A H 0.3045 0.2369 0.4307 0.028 Uiso 1 1 calc R
H13B H 0.3749 0.2171 0.4021 0.028 Uiso 1 1 calc R
C14 C 0.4122(2) 0.30486(17) 0.4963(3) 0.0185(6) Uani 1 1 d .
C15 C 0.4941(3) 0.2810(2) 0.6040(3) 0.0267(8) Uani 1 1 d .
H15 H 0.5056 0.2341 0.6171 0.032 Uiso 1 1 calc R
C16 C 0.5584(3) 0.3259(2) 0.6916(3) 0.0291(8) Uani 1 1 d .
H16 H 0.6145 0.3106 0.7655 0.035 Uiso 1 1 calc R
C17 C 0.5393(3) 0.3940(2) 0.6694(3) 0.0286(8) Uani 1 1 d .
H17 H 0.5821 0.4260 0.7283 0.034 Uiso 1 1 calc R
C18 C 0.4575(3) 0.41467(19) 0.5607(3) 0.0233(7) Uani 1 1 d .
H18 H 0.4456 0.4614 0.5456 0.028 Uiso 1 1 calc R

loop_
_atom_site_aniso_label
_atom_site_aniso_U_11
_atom_site_aniso_U_22
_atom_site_aniso_U_33
_atom_site_aniso_U_23
_atom_site_aniso_U_13
_atom_site_aniso_U_12
I1 0.02629(14) 0.01463(13) 0.02145(13) -0.00164(7) 0.01909(11) -0.00021(8)
I2 0.02850(14) 0.02045(14) 0.02639(13) 0.00394(8) 0.02309(11) 0.00046(8)
Ni1 0.0191(2) 0.0111(2) 0.0166(2) 0.00156(15) 0.01400(17) 0.00065(15)
S1 0.0186(4) 0.0113(3) 0.0170(3) -0.0009(3) 0.0136(3) -0.0009(3)
S2 0.0219(4) 0.0118(4) 0.0251(4) 0.0011(3) 0.0169(3) -0.0008(3)
N1 0.0194(13) 0.0115(12) 0.0164(12) 0.0013(10) 0.0131(11) 0.0023(10)
N2 0.0215(14) 0.0187(15) 0.0182(12) 0.0039(11) 0.0142(11) 0.0022(11)
C1 0.0155(14) 0.0181(16) 0.0141(13) 0.0005(12) 0.0087(12) 0.0037(12)
C2 0.0167(14) 0.0167(16) 0.0162(14) -0.0025(12) 0.0096(12) -0.0006(12)
C3 0.0225(16) 0.0128(15) 0.0247(16) -0.0040(13) 0.0118(14) 0.0007(13)
C4 0.0284(19) 0.0239(19) 0.0246(17) -0.0087(15) 0.0138(15) 0.0054(15)
C5 0.0213(16) 0.034(2) 0.0189(15) -0.0034(14) 0.0122(14) 0.0087(15)
C6 0.0160(14) 0.0218(17) 0.0146(13) -0.0021(12) 0.0091(12) 0.0033(12)
C7 0.0227(16) 0.0175(16) 0.0171(14) 0.0025(12) 0.0155(13) 0.0039(12)
C8 0.0245(16) 0.0098(14) 0.0181(14) -0.0018(11) 0.0163(13) 0.0014(12)
C9 0.0273(17) 0.0154(16) 0.0174(14) 0.0016(12) 0.0150(14) 0.0029(13)
C10 0.0276(17) 0.0193(17) 0.0169(14) -0.0036(13) 0.0121(14) 0.0007(14)
C11 0.0201(16) 0.0147(16) 0.0248(16) -0.0027(13) 0.0140(14) -0.0003(13)
C12 0.0224(16) 0.0136(15) 0.0216(15) 0.0001(12) 0.0159(14) -0.0011(12)
C13 0.0345(19) 0.0125(16) 0.0292(17) 0.0077(14) 0.0226(16) 0.0051(14)
C14 0.0232(16) 0.0177(16) 0.0251(16) 0.0062(13) 0.0203(14) 0.0049(13)
C15 0.0321(19) 0.0264(19) 0.0306(18) 0.0127(15) 0.0239(17) 0.0134(16)
C16 0.0210(17) 0.044(2) 0.0230(17) 0.0081(16) 0.0142(15) 0.0067(16)
C17 0.0251(18) 0.038(2) 0.0243(17) 0.0036(16) 0.0159(15) -0.0041(16)
C18 0.0262(17) 0.0222(18) 0.0243(16) 0.0018(14) 0.0170(15) -0.0049(14)

loop_
_atom_type_symbol
_atom_type_description
_atom_type_scat_dispersion_real
_atom_type_scat_dispersion_imag
_atom_type_scat_source
C C 0.0033 0.0016 'International Tables Vol C Tables 4.2.6.8 and 6.1.1.4'
H H 0.0000 0.0000 'International Tables Vol C Tables 4.2.6.8 and 6.1.1.4'
N N 0.0061 0.0033 'International Tables Vol C Tables 4.2.6.8 and 6.1.1.4'
S S 0.1246 0.1234 'International Tables Vol C Tables 4.2.6.8 and 6.1.1.4'
I I -0.4742 1.8119 'International Tables Vol C Tables 4.2.6.8 and 6.1.1.4'
Ni Ni 0.3393 1.1124 'International Tables Vol C Tables 4.2.6.8 and 6.1.1.4'

loop_
_geom_angle_atom_site_label_1
_geom_angle_atom_site_label_2
_geom_angle_atom_site_label_3
_geom_angle
N2 Ni1 N1 168.07(11)
N2 Ni1 S1 88.83(8)
N1 Ni1 S1 83.47(8)
N2 Ni1 S2 83.33(8)
N1 Ni1 S2 87.23(8)
S1 Ni1 S2 87.54(3)
N2 Ni1 I2 88.25(8)
N1 Ni1 I2 98.93(8)
S1 Ni1 I2 175.84(3)
S2 Ni1 I2 89.17(2)
N2 Ni1 I1 99.94(8)
N1 Ni1 I1 88.61(7)
S1 Ni1 I1 85.90(2)
S2 Ni1 I1 172.60(3)
I2 Ni1 I1 97.526(14)
C1 S1 C7 102.56(15)
C1 S1 Ni1 103.84(11)
C7 S1 Ni1 96.48(11)
C2 S2 C13 103.09(16)
C2 S2 Ni1 103.97(11)
C13 S2 Ni1 97.05(12)
C12 N1 C8 118.1(3)
C12 N1 Ni1 122.9(2)
C8 N1 Ni1 119.0(2)
C14 N2 C18 117.9(3)
C14 N2 Ni1 119.7(2)
C18 N2 Ni1 122.4(2)
C2 C1 C6 120.4(3)
C2 C1 S1 121.9(2)
C6 C1 S1 117.5(3)
C1 C2 C3 119.6(3)
C1 C2 S2 121.8(3)
C3 C2 S2 118.4(3)
C4 C3 C2 120.0(3)
C4 C3 H3 120.0
C2 C3 H3 120.0
C3 C4 C5 120.4(3)
C3 C4 H4 119.8
C5 C4 H4 119.8
C4 C5 C6 120.4(3)
C4 C5 H5 119.8
C6 C5 H5 119.8
C5 C6 C1 119.1(3)
C5 C6 H6 120.5
C1 C6 H6 120.5
C8 C7 S1 113.7(2)
C8 C7 H7A 108.8
S1 C7 H7A 108.8
C8 C7 H7B 108.8
S1 C7 H7B 108.8
H7A C7 H7B 107.7
N1 C8 C9 121.8(3)
N1 C8 C7 118.9(3)
C9 C8 C7 119.3(3)
C10 C9 C8 119.8(3)
C10 C9 H9 120.1
C8 C9 H9 120.1
C9 C10 C11 118.5(3)
C9 C10 H10 120.7
C11 C10 H10 120.7
C10 C11 C12 118.6(3)
C10 C11 H11 120.7
C12 C11 H11 120.7
N1 C12 C11 123.1(3)
N1 C12 H12 118.5
C11 C12 H12 118.5
C14 C13 S2 114.7(2)
C14 C13 H13A 108.6
S2 C13 H13A 108.6
C14 C13 H13B 108.6
S2 C13 H13B 108.6
H13A C13 H13B 107.6
N2 C14 C15 122.1(3)
N2 C14 C13 119.1(3)
C15 C14 C13 118.7(3)
C16 C15 C14 119.5(4)
C16 C15 H15 120.2
C14 C15 H15 120.2
C15 C16 C17 118.6(3)
C15 C16 H16 120.7
C17 C16 H16 120.7
C18 C17 C16 119.3(4)
C18 C17 H17 120.4
C16 C17 H17 120.4
N2 C18 C17 122.6(4)
N2 C18 H18 118.7
C17 C18 H18 118.7

loop_
_geom_bond_atom_site_label_1
_geom_bond_atom_site_label_2
_geom_bond_distance
I1 Ni1 2.7685(5)
I2 Ni1 2.7452(5)
Ni1 N2 2.112(3)
Ni1 N1 2.115(3)
Ni1 S1 2.3777(9)
Ni1 S2 2.3811(9)
S1 C1 1.793(3)
S1 C7 1.813(3)
S2 C2 1.787(3)
S2 C13 1.812(4)
N1 C12 1.343(4)
N1 C8 1.347(4)
N2 C14 1.344(4)
N2 C18 1.358(5)
C1 C2 1.387(5)
C1 C6 1.401(4)
C2 C3 1.399(5)
C3 C4 1.383(6)
C3 H3 0.9500
C4 C5 1.384(6)
C4 H4 0.9500
C5 C6 1.395(5)
C5 H5 0.9500
C6 H6 0.9500
C7 C8 1.501(5)
C7 H7A 0.9900
C7 H7B 0.9900
C8 C9 1.397(5)
C9 C10 1.378(5)
C9 H9 0.9500
C10 C11 1.390(5)
C10 H10 0.9500
C11 C12 1.391(5)
C11 H11 0.9500
C12 H12 0.9500
C13 C14 1.504(5)
C13 H13A 0.9900
C13 H13B 0.9900
C14 C15 1.394(5)
C15 C16 1.380(6)
C15 H15 0.9500
C16 C17 1.385(6)
C16 H16 0.9500
C17 C18 1.379(5)
C17 H17 0.9500
C18 H18 0.9500

loop_
_geom_torsion_atom_site_label_1
_geom_torsion_atom_site_label_2
_geom_torsion_atom_site_label_3
_geom_torsion_atom_site_label_4
_geom_torsion
N2 Ni1 S1 C1 85.93(13)
N1 Ni1 S1 C1 -84.94(13)
S2 Ni1 S1 C1 2.55(11)
I2 Ni1 S1 C1 40.4(4)
I1 Ni1 S1 C1 -174.01(10)
N2 Ni1 S1 C7 -169.39(14)
N1 Ni1 S1 C7 19.74(13)
S2 Ni1 S1 C7 107.23(11)
I2 Ni1 S1 C7 145.1(4)
I1 Ni1 S1 C7 -69.33(11)
N2 Ni1 S2 C2 -87.05(13)
N1 Ni1 S2 C2 85.64(13)
S1 Ni1 S2 C2 2.06(11)
I2 Ni1 S2 C2 -175.38(11)
I1 Ni1 S2 C2 29.7(3)
N2 Ni1 S2 C13 18.37(15)
N1 Ni1 S2 C13 -168.94(15)
S1 Ni1 S2 C13 107.48(13)
I2 Ni1 S2 C13 -69.96(13)
I1 Ni1 S2 C13 135.1(2)
N2 Ni1 N1 C12 115.7(5)
S1 Ni1 N1 C12 165.9(3)
S2 Ni1 N1 C12 78.0(2)
I2 Ni1 N1 C12 -10.7(3)
I1 Ni1 N1 C12 -108.1(2)
N2 Ni1 N1 C8 -60.4(6)
S1 Ni1 N1 C8 -10.3(2)
S2 Ni1 N1 C8 -98.1(2)
I2 Ni1 N1 C8 173.2(2)
I1 Ni1 N1 C8 75.8(2)
N1 Ni1 N2 C14 -50.7(7)
S1 Ni1 N2 C14 -100.4(2)
S2 Ni1 N2 C14 -12.8(2)
I2 Ni1 N2 C14 76.6(2)
I1 Ni1 N2 C14 173.9(2)
N1 Ni1 N2 C18 131.0(5)
S1 Ni1 N2 C18 81.3(3)
S2 Ni1 N2 C18 169.0(3)
I2 Ni1 N2 C18 -101.6(3)
I1 Ni1 N2 C18 -4.3(3)
C7 S1 C1 C2 -109.0(3)
Ni1 S1 C1 C2 -9.0(3)
C7 S1 C1 C6 75.8(3)
Ni1 S1 C1 C6 175.8(2)
C6 C1 C2 C3 2.1(5)
S1 C1 C2 C3 -173.0(3)
C6 C1 C2 S2 -172.4(2)
S1 C1 C2 S2 12.5(4)
C13 S2 C2 C1 -109.4(3)
Ni1 S2 C2 C1 -8.6(3)
C13 S2 C2 C3 76.1(3)
Ni1 S2 C2 C3 176.9(2)
C1 C2 C3 C4 -1.2(5)
S2 C2 C3 C4 173.4(3)
C2 C3 C4 C5 -0.9(5)
C3 C4 C5 C6 2.3(5)
C4 C5 C6 C1 -1.4(5)
C2 C1 C6 C5 -0.7(5)
S1 C1 C6 C5 174.5(2)
C1 S1 C7 C8 75.8(3)
Ni1 S1 C7 C8 -30.0(2)
C12 N1 C8 C9 -1.1(5)
Ni1 N1 C8 C9 175.2(2)
C12 N1 C8 C7 176.0(3)
Ni1 N1 C8 C7 -7.7(4)
S1 C7 C8 N1 28.2(4)
S1 C7 C8 C9 -154.6(3)
N1 C8 C9 C10 0.8(5)
C7 C8 C9 C10 -176.3(3)
C8 C9 C10 C11 0.2(5)
C9 C10 C11 C12 -0.7(5)
C8 N1 C12 C11 0.5(5)
Ni1 N1 C12 C11 -175.6(3)
C10 C11 C12 N1 0.4(5)
C2 S2 C13 C14 80.9(3)
Ni1 S2 C13 C14 -25.2(3)
C18 N2 C14 C15 0.5(5)
Ni1 N2 C14 C15 -177.8(3)
C18 N2 C14 C13 177.2(3)
Ni1 N2 C14 C13 -1.1(4)
S2 C13 C14 N2 20.4(4)
S2 C13 C14 C15 -162.8(3)
N2 C14 C15 C16 0.1(5)
C13 C14 C15 C16 -176.7(3)
C14 C15 C16 C17 0.0(5)
C15 C16 C17 C18 -0.5(6)
C14 N2 C18 C17 -1.1(5)
Ni1 N2 C18 C17 177.1(3)
C16 C17 C18 N2 1.1(6)
